data_1502083
loop_
_publ_author_name
'Kulyk, Svitlana'
'Dougherty, Jr, William G'
'Kassel, W. Scott'
'Zdilla, Michael J.'
'Sieburth, Scott McN'

_publ_section_title
;
 Intramolecular pyridone/enyne photocycloaddition: partitioning of the [4
 + 4] and [2 + 2] pathways.
;
_journal_issue 9
_journal_name_full 'Organic letters'
_journal_page_first 2180
_journal_page_last 2183
_journal_paper_doi 10.1021/ol200390j
_journal_volume 13
_journal_year 2011
_chemical_formula_sum 'C26 H30 N2 O4'
_chemical_formula_weight 434.52
_chemical_name_systematic
; 
 ? 
;
_space_group_IT_number 14
_symmetry_cell_setting monoclinic
_symmetry_space_group_name_Hall '-P 2ybc'
_symmetry_space_group_name_H-M 'P 1 21/c 1'
_atom_sites_solution_hydrogens geom
_atom_sites_solution_primary direct
_atom_sites_solution_secondary difmap
_audit_creation_method SHELXL-97
_cell_angle_alpha 90.00
_cell_angle_beta 90.670(4)
_cell_angle_gamma 90.00
_cell_formula_units_Z 4
_cell_length_a 12.3469(17)
_cell_length_b 20.475(3)
_cell_length_c 8.4258(11)
_cell_measurement_reflns_used 9786
_cell_measurement_temperature 100(2)
_cell_measurement_theta_max 33.10
_cell_measurement_theta_min 2.58
_cell_volume 2129.9(5)
_computing_cell_refinement 'Bruker SAINT'
_computing_data_collection 'Bruker APEX2'
_computing_data_reduction 'Bruker SAINT'
_computing_molecular_graphics 'Bruker SHELXTL'
_computing_publication_material 'Bruker SHELXTL'
_computing_structure_refinement 'SHELXL-97 (Sheldrick, 2008)'
_computing_structure_solution 'SHELXS-97 (Sheldrick, 2008)'
_diffrn_ambient_temperature 100(2)
_diffrn_measured_fraction_theta_full 1.000
_diffrn_measured_fraction_theta_max 0.991
_diffrn_measurement_device_type 'Bruker APEX-II CCD'
_diffrn_measurement_method '\f and \w scans'
_diffrn_radiation_monochromator graphite
_diffrn_radiation_source 'fine-focus sealed tube'
_diffrn_radiation_type MoK\a
_diffrn_radiation_wavelength 0.71073
_diffrn_reflns_av_R_equivalents 0.0701
_diffrn_reflns_av_sigmaI/netI 0.0548
_diffrn_reflns_limit_h_max 18
_diffrn_reflns_limit_h_min -18
_diffrn_reflns_limit_k_max 31
_diffrn_reflns_limit_k_min -31
_diffrn_reflns_limit_l_max 12
_diffrn_reflns_limit_l_min -12
_diffrn_reflns_number 51827
_diffrn_reflns_theta_full 25.00
_diffrn_reflns_theta_max 33.27
_diffrn_reflns_theta_min 1.93
_exptl_absorpt_coefficient_mu 0.091
_exptl_absorpt_correction_T_max 0.9882
_exptl_absorpt_correction_T_min 0.9802
_exptl_absorpt_correction_type multi-scan
_exptl_absorpt_process_details SADABS
_exptl_crystal_colour colourless
_exptl_crystal_density_diffrn 1.355
_exptl_crystal_density_method 'not measured'
_exptl_crystal_description block
_exptl_crystal_F_000 928
_exptl_crystal_size_max 0.22
_exptl_crystal_size_mid 0.17
_exptl_crystal_size_min 0.13
_refine_diff_density_max 0.451
_refine_diff_density_min -0.327
_refine_diff_density_rms 0.071
_refine_ls_extinction_method none
_refine_ls_goodness_of_fit_ref 1.044
_refine_ls_hydrogen_treatment constr
_refine_ls_matrix_type full
_refine_ls_number_parameters 293
_refine_ls_number_reflns 8106
_refine_ls_number_restraints 0
_refine_ls_restrained_S_all 1.044
_refine_ls_R_factor_all 0.0788
_refine_ls_R_factor_gt 0.0583
_refine_ls_shift/su_max 0.000
_refine_ls_shift/su_mean 0.000
_refine_ls_structure_factor_coef Fsqd
_refine_ls_weighting_details 'calc w=1/[\s^2^(Fo^2^)+(0.0804P)^2^+1.2589P] where P=(Fo^2^+2Fc^2^)/3'
_refine_ls_weighting_scheme calc
_refine_ls_wR_factor_gt 0.1633
_refine_ls_wR_factor_ref 0.1729
_reflns_number_gt 6127
_reflns_number_total 8106
_reflns_threshold_expression >2sigma(I)
_cod_data_source_file ol200390j_si_002.cif
_cod_data_source_block sieb003a
_cod_depositor_comments
;
The following automatic conversions were performed:

'_symmetry_cell_setting' value 'Monoclinic' changed to 'monoclinic'
according to /home/saulius/struct/CIF-dictionaries/cif_core.dic
dictionary named 'cif_core.dic' version 2.4.1 from 2010-06-29.

Automatic conversion script
Id: cif_fix_values 1715 2011-07-08 13:25:40Z adriana 
;
_cod_original_sg_symbol_H-M P2(1)/c
_cod_database_code 1502083

loop_
_symmetry_equiv_pos_as_xyz
'x, y, z'
'-x, y+1/2, -z+1/2'
'-x, -y, -z'
'x, -y-1/2, z-1/2'

loop_
_atom_site_label
_atom_site_type_symbol
_atom_site_fract_x
_atom_site_fract_y
_atom_site_fract_z
_atom_site_U_iso_or_equiv
_atom_site_adp_type
_atom_site_occupancy
_atom_site_symmetry_multiplicity
_atom_site_calc_flag
_atom_site_refinement_flags
N1 N 0.31612(10) 0.35321(6) 0.31480(14) 0.0157(2) Uani 1 1 d .
N2 N 0.31213(11) 0.67997(7) 0.21122(16) 0.0194(2) Uani 1 1 d .
O1 O 0.20019(9) 0.34801(5) -0.22553(12) 0.0189(2) Uani 1 1 d .
O2 O 0.42876(9) 0.32169(6) 0.11946(13) 0.0214(2) Uani 1 1 d .
O3 O 0.01015(9) 0.54923(6) 0.34430(13) 0.0192(2) Uani 1 1 d .
O4 O 0.30361(10) 0.64264(6) 0.46463(14) 0.0231(2) Uani 1 1 d .
C1 C 0.24204(11) 0.49202(7) 0.24739(15) 0.0130(2) Uani 1 1 d .
C2 C 0.24157(11) 0.47442(7) 0.06899(15) 0.0132(2) Uani 1 1 d .
C3 C 0.22426(11) 0.54507(7) 0.02995(15) 0.0135(2) Uani 1 1 d .
C4 C 0.16824(11) 0.55304(7) 0.18908(15) 0.0130(2) Uani 1 1 d .
C5 C 0.19638(13) 0.44875(7) 0.38144(16) 0.0165(3) Uani 1 1 d .
H5A H 0.2316 0.4625 0.4822 0.020 Uiso 1 1 calc R
H5B H 0.1182 0.4586 0.3906 0.020 Uiso 1 1 calc R
C6 C 0.20846(12) 0.37383(7) 0.36784(16) 0.0164(3) Uani 1 1 d .
H6A H 0.1988 0.3556 0.4769 0.020 Uiso 1 1 calc R
C7 C 0.12091(13) 0.34490(7) 0.26527(18) 0.0186(3) Uani 1 1 d .
H7A H 0.0524 0.3353 0.3097 0.022 Uiso 1 1 calc R
C8 C 0.13799(12) 0.33267(7) 0.11403(18) 0.0176(3) Uani 1 1 d .
H8A H 0.0826 0.3136 0.0500 0.021 Uiso 1 1 calc R
C9 C 0.24600(11) 0.34919(7) 0.04376(16) 0.0140(2) Uani 1 1 d .
C10 C 0.24222(11) 0.41976(7) -0.01766(15) 0.0129(2) Uani 1 1 d .
C11 C 0.26165(13) 0.31125(7) -0.11138(17) 0.0177(3) Uani 1 1 d .
H11A H 0.3391 0.3095 -0.1403 0.021 Uiso 1 1 calc R
H11B H 0.2336 0.2661 -0.1023 0.021 Uiso 1 1 calc R
C12 C 0.23075(12) 0.41452(7) -0.19639(16) 0.0162(3) Uani 1 1 d .
H12A H 0.1744 0.4448 -0.2367 0.019 Uiso 1 1 calc R
H12B H 0.3001 0.4248 -0.2485 0.019 Uiso 1 1 calc R
C13 C 0.33880(12) 0.33973(7) 0.16238(16) 0.0148(2) Uani 1 1 d .
C14 C 0.40034(14) 0.34756(8) 0.43663(18) 0.0206(3) Uani 1 1 d .
H14A H 0.4713 0.3450 0.3862 0.031 Uiso 1 1 calc R
H14B H 0.3881 0.3080 0.4995 0.031 Uiso 1 1 calc R
H14C H 0.3982 0.3859 0.5061 0.031 Uiso 1 1 calc R
C15 C 0.27966(12) 0.58313(7) -0.07059(16) 0.0159(3) Uani 1 1 d .
C16 C 0.28634(13) 0.65701(7) -0.07915(18) 0.0195(3) Uani 1 1 d .
H16A H 0.2397 0.6710 -0.1693 0.023 Uiso 1 1 calc R
H16B H 0.3617 0.6682 -0.1074 0.023 Uiso 1 1 calc R
C17 C 0.25637(13) 0.69948(8) 0.06358(19) 0.0197(3) Uani 1 1 d .
H17A H 0.2816 0.7447 0.0389 0.024 Uiso 1 1 calc R
C18 C 0.13671(13) 0.70374(8) 0.0860(2) 0.0216(3) Uani 1 1 d .
H18A H 0.0951 0.7338 0.0247 0.026 Uiso 1 1 calc R
C19 C 0.08872(13) 0.66589(8) 0.19061(19) 0.0193(3) Uani 1 1 d .
H19A H 0.0128 0.6690 0.2064 0.023 Uiso 1 1 calc R
C20 C 0.15600(12) 0.61738(7) 0.28528(17) 0.0159(3) Uani 1 1 d .
C21 C 0.08804(13) 0.59174(8) 0.42073(18) 0.0199(3) Uani 1 1 d .
H21A H 0.1333 0.5673 0.4981 0.024 Uiso 1 1 calc R
H21B H 0.0514 0.6280 0.4764 0.024 Uiso 1 1 calc R
C22 C 0.04940(12) 0.53159(8) 0.19015(16) 0.0166(3) Uani 1 1 d .
H22A H 0.0076 0.5543 0.1057 0.020 Uiso 1 1 calc R
H22B H 0.0434 0.4839 0.1732 0.020 Uiso 1 1 calc R
C23 C 0.26333(12) 0.64812(7) 0.33073(18) 0.0174(3) Uani 1 1 d .
C24 C 0.42399(14) 0.70160(10) 0.2300(2) 0.0279(4) Uani 1 1 d .
H24A H 0.4580 0.6784 0.3192 0.042 Uiso 1 1 calc R
H24B H 0.4254 0.7487 0.2507 0.042 Uiso 1 1 calc R
H24C H 0.4638 0.6922 0.1326 0.042 Uiso 1 1 calc R
C25 C 0.35910(12) 0.51155(7) 0.29144(17) 0.0170(3) Uani 1 1 d .
H25A H 0.4050 0.4725 0.2935 0.026 Uiso 1 1 calc R
H25B H 0.3603 0.5322 0.3964 0.026 Uiso 1 1 calc R
H25C H 0.3865 0.5424 0.2124 0.026 Uiso 1 1 calc R
C26 C 0.35516(15) 0.55217(8) -0.18802(19) 0.0245(3) Uani 1 1 d .
H26A H 0.3748 0.5082 -0.1516 0.037 Uiso 1 1 calc R
H26B H 0.4207 0.5788 -0.1969 0.037 Uiso 1 1 calc R
H26C H 0.3190 0.5493 -0.2920 0.037 Uiso 1 1 calc R

loop_
_atom_site_aniso_label
_atom_site_aniso_U_11
_atom_site_aniso_U_22
_atom_site_aniso_U_33
_atom_site_aniso_U_23
_atom_site_aniso_U_13
_atom_site_aniso_U_12
N1 0.0171(6) 0.0181(5) 0.0118(5) 0.0006(4) -0.0014(4) 0.0030(4)
N2 0.0172(6) 0.0192(6) 0.0219(6) -0.0013(5) -0.0017(5) -0.0030(5)
O1 0.0221(5) 0.0214(5) 0.0132(4) -0.0033(4) -0.0029(4) 0.0009(4)
O2 0.0169(5) 0.0284(6) 0.0189(5) -0.0014(4) 0.0001(4) 0.0066(4)
O3 0.0158(5) 0.0252(5) 0.0166(5) -0.0010(4) 0.0056(4) 0.0014(4)
O4 0.0268(6) 0.0238(5) 0.0185(5) -0.0060(4) -0.0044(4) 0.0008(4)
C1 0.0147(6) 0.0148(5) 0.0097(5) -0.0001(4) 0.0018(4) 0.0017(5)
C2 0.0125(6) 0.0157(6) 0.0113(5) 0.0008(4) 0.0023(4) 0.0013(4)
C3 0.0133(6) 0.0160(6) 0.0113(5) 0.0006(4) 0.0007(4) 0.0009(4)
C4 0.0122(6) 0.0152(6) 0.0115(5) -0.0004(4) 0.0013(4) 0.0007(4)
C5 0.0206(7) 0.0180(6) 0.0111(5) 0.0009(5) 0.0038(5) 0.0032(5)
C6 0.0195(7) 0.0181(6) 0.0116(5) 0.0026(5) 0.0030(5) 0.0024(5)
C7 0.0182(7) 0.0200(7) 0.0177(6) 0.0027(5) 0.0039(5) -0.0013(5)
C8 0.0163(6) 0.0191(6) 0.0175(6) 0.0006(5) 0.0004(5) -0.0016(5)
C9 0.0147(6) 0.0154(6) 0.0118(5) 0.0000(4) 0.0003(4) 0.0011(5)
C10 0.0126(6) 0.0151(6) 0.0109(5) 0.0001(4) 0.0019(4) 0.0012(4)
C11 0.0211(7) 0.0171(6) 0.0150(6) -0.0038(5) -0.0011(5) 0.0024(5)
C12 0.0179(6) 0.0201(6) 0.0108(5) -0.0005(5) 0.0012(5) 0.0019(5)
C13 0.0171(6) 0.0140(6) 0.0133(5) 0.0014(4) -0.0007(5) 0.0007(5)
C14 0.0247(8) 0.0214(7) 0.0155(6) 0.0015(5) -0.0053(5) 0.0036(6)
C15 0.0168(6) 0.0168(6) 0.0142(6) 0.0014(5) 0.0021(5) -0.0006(5)
C16 0.0228(7) 0.0167(6) 0.0192(6) 0.0041(5) 0.0027(5) -0.0024(5)
C17 0.0190(7) 0.0165(6) 0.0235(7) 0.0025(5) 0.0004(5) -0.0012(5)
C18 0.0208(7) 0.0168(6) 0.0272(7) 0.0023(6) -0.0012(6) 0.0030(5)
C19 0.0161(6) 0.0184(6) 0.0235(7) -0.0003(5) 0.0001(5) 0.0042(5)
C20 0.0153(6) 0.0176(6) 0.0150(6) -0.0012(5) 0.0012(5) 0.0016(5)
C21 0.0209(7) 0.0220(7) 0.0169(6) -0.0030(5) 0.0050(5) 0.0025(5)
C22 0.0139(6) 0.0218(7) 0.0140(5) -0.0005(5) 0.0030(5) 0.0007(5)
C23 0.0192(7) 0.0144(6) 0.0185(6) -0.0047(5) -0.0006(5) 0.0021(5)
C24 0.0202(8) 0.0331(9) 0.0303(8) -0.0061(7) -0.0001(6) -0.0090(6)
C25 0.0155(6) 0.0189(6) 0.0166(6) -0.0010(5) -0.0014(5) 0.0018(5)
C26 0.0289(8) 0.0239(7) 0.0211(7) 0.0013(6) 0.0122(6) -0.0007(6)

loop_
_atom_type_symbol
_atom_type_description
_atom_type_scat_dispersion_real
_atom_type_scat_dispersion_imag
_atom_type_scat_source
C C 0.0033 0.0016 'International Tables Vol C Tables 4.2.6.8 and 6.1.1.4'
H H 0.0000 0.0000 'International Tables Vol C Tables 4.2.6.8 and 6.1.1.4'
N N 0.0061 0.0033 'International Tables Vol C Tables 4.2.6.8 and 6.1.1.4'
O O 0.0106 0.0060 'International Tables Vol C Tables 4.2.6.8 and 6.1.1.4'

loop_
_geom_angle_atom_site_label_1
_geom_angle_atom_site_label_2
_geom_angle_atom_site_label_3
_geom_angle
C13 N1 C14 120.07(13)
C13 N1 C6 123.23(12)
C14 N1 C6 116.70(12)
C23 N2 C24 119.83(14)
C23 N2 C17 123.69(13)
C24 N2 C17 116.30(13)
C11 O1 C12 104.35(11)
C22 O3 C21 108.95(11)
C25 C1 C2 106.72(11)
C25 C1 C5 108.76(11)
C2 C1 C5 125.39(12)
C25 C1 C4 113.32(11)
C2 C1 C4 83.64(9)
C5 C1 C4 117.05(11)
C10 C2 C3 133.66(12)
C10 C2 C1 136.61(13)
C3 C2 C1 89.27(10)
C15 C3 C2 128.74(13)
C15 C3 C4 137.03(13)
C2 C3 C4 88.58(10)
C3 C4 C22 114.76(11)
C3 C4 C20 126.65(12)
C22 C4 C20 98.10(11)
C3 C4 C1 85.69(10)
C22 C4 C1 108.22(11)
C20 C4 C1 123.59(11)
C6 C5 C1 118.55(11)
N1 C6 C7 111.11(12)
N1 C6 C5 113.34(12)
C7 C6 C5 111.44(12)
C8 C7 C6 120.68(14)
C7 C8 C9 119.37(14)
C8 C9 C13 112.12(11)
C8 C9 C11 110.03(12)
C13 C9 C11 113.14(12)
C8 C9 C10 108.71(11)
C13 C9 C10 111.12(11)
C11 C9 C10 101.12(11)
C2 C10 C12 126.97(13)
C2 C10 C9 127.18(12)
C12 C10 C9 105.70(11)
O1 C11 C9 103.59(11)
O1 C12 C10 105.00(11)
O2 C13 N1 122.76(13)
O2 C13 C9 121.36(13)
N1 C13 C9 115.88(12)
C3 C15 C26 119.55(13)
C3 C15 C16 129.54(13)
C26 C15 C16 110.73(12)
C15 C16 C17 120.98(12)
N2 C17 C18 111.28(13)
N2 C17 C16 113.26(13)
C18 C17 C16 112.36(13)
C19 C18 C17 120.16(14)
C18 C19 C20 119.26(14)
C23 C20 C19 109.49(12)
C23 C20 C21 116.35(13)
C19 C20 C21 108.53(12)
C23 C20 C4 113.23(12)
C19 C20 C4 109.69(12)
C21 C20 C4 99.03(11)
O3 C21 C20 104.14(11)
O3 C22 C4 105.44(11)
O4 C23 N2 123.28(15)
O4 C23 C20 122.47(14)
N2 C23 C20 114.22(13)

loop_
_geom_bond_atom_site_label_1
_geom_bond_atom_site_label_2
_geom_bond_distance
N1 C13 1.3463(18)
N1 C14 1.4572(19)
N1 C6 1.4692(19)
N2 C23 1.348(2)
N2 C24 1.457(2)
N2 C17 1.470(2)
O1 C11 1.4319(18)
O1 C12 1.4336(19)
O2 C13 1.2290(18)
O3 C22 1.4378(17)
O3 C21 1.443(2)
O4 C23 1.2327(18)
C1 C25 1.541(2)
C1 C2 1.5457(19)
C1 C5 1.5471(19)
C1 C4 1.619(2)
C2 C10 1.3363(19)
C2 C3 1.498(2)
C3 C15 1.3440(19)
C3 C4 1.5246(18)
C4 C22 1.532(2)
C4 C20 1.555(2)
C5 C6 1.546(2)
C6 C7 1.498(2)
C7 C8 1.318(2)
C8 C9 1.504(2)
C9 C13 1.524(2)
C9 C11 1.5347(19)
C9 C10 1.5353(19)
C10 C12 1.5147(19)
C15 C26 1.507(2)
C15 C16 1.517(2)
C16 C17 1.533(2)
C17 C18 1.494(2)
C18 C19 1.320(2)
C19 C20 1.516(2)
C20 C23 1.512(2)
C20 C21 1.518(2)
